data_9003105
loop_
_publ_author_name
'Foit, F. F.'
'Hughes, J. M.'

_publ_section_title
;
 Structural variations in mercurian tetrahedrite
 Sample E3 from the Spring Creek Claims in Harney County, Oregon
;
_journal_name_full 'American Mineralogist'
_journal_page_first 159
_journal_page_last 163
_journal_volume 89
_journal_year 2004
_chemical_formula_sum 'As0.84 Cu11.28 Hg0.72 S13 Sb3.16'
_chemical_name_mineral Tetrahedrite
_space_group_IT_number 217
_symmetry_space_group_name_Hall 'I -4 2 3'
_symmetry_space_group_name_H-M 'I -4 3 m'
_cell_angle_alpha 90
_cell_angle_beta 90
_cell_angle_gamma 90
_cell_length_a 10.3794
_cell_length_b 10.3794
_cell_length_c 10.3794
_cell_formula_units_Z 2
_cell_volume 1118.193
_database_code_amcsd 0003194
_exptl_crystal_density_diffrn 5.126
_cod_original_formula_sum 'Cu11.28 Hg.72 (Sb3.16 As.84) S13'
_cod_database_code 9003105

loop_
_space_group_symop_operation_xyz
x,y,z
1/2+x,1/2+y,1/2+z
-z,x,-y
1/2-z,1/2+x,1/2-y
-y,z,-x
1/2-y,1/2+z,1/2-x
-x,y,-z
1/2-x,1/2+y,1/2-z
x,-z,-y
1/2+x,1/2-z,1/2-y
z,-y,-x
1/2+z,1/2-y,1/2-x
y,-x,-z
1/2+y,1/2-x,1/2-z
x,z,y
1/2+x,1/2+z,1/2+y
z,y,x
1/2+z,1/2+y,1/2+x
y,x,z
1/2+y,1/2+x,1/2+z
-z,-x,y
1/2-z,1/2-x,1/2+y
-y,-z,x
1/2-y,1/2-z,1/2+x
-x,-y,z
1/2-x,1/2-y,1/2+z
z,-x,-y
1/2+z,1/2-x,1/2-y
y,-z,-x
1/2+y,1/2-z,1/2-x
x,-y,-z
1/2+x,1/2-y,1/2-z
-x,z,-y
1/2-x,1/2+z,1/2-y
-z,y,-x
1/2-z,1/2+y,1/2-x
-y,x,-z
1/2-y,1/2+x,1/2-z
-x,-z,y
1/2-x,1/2-z,1/2+y
-z,-y,x
1/2-z,1/2-y,1/2+x
-y,-x,z
1/2-y,1/2-x,1/2+z
z,x,y
1/2+z,1/2+x,1/2+y
y,z,x
1/2+y,1/2+z,1/2+x

loop_
_atom_site_label
_atom_site_fract_x
_atom_site_fract_y
_atom_site_fract_z
_atom_site_occupancy
_atom_site_U_iso_or_equiv
CuM1 0.25000 0.50000 0.00000 0.88000 0.02170
HgM1 0.25000 0.50000 0.00000 0.12000 0.02170
CuM2 0.78390 0.00000 0.00000 1.00000 0.05400
SbX 0.73414 0.73414 0.73414 0.79000 0.01600
AsX 0.73414 0.73414 0.73414 0.21000 0.01600
S1 0.88340 0.88340 0.64170 1.00000 0.01580
S2 0.00000 0.00000 0.00000 1.00000 0.01700

loop_
_cod_related_entry_id
_cod_related_entry_database
_cod_related_entry_code
1 AMCSD 0003194
